data_7101481
loop_
_publ_author_name
'Louisa J. Esdaile'
D.P.Arnold
M.Senge

_publ_section_title
;
New palladium catalysed reactions of bromoporphyrins:
synthesis and crystal structures of nickel(II) complexes of primary
5-aminoporphyrin, 5,5'-bis(porphyrinyl) secondary amine, and
5-hydroxyporphyrin
;
_journal_issue 40
_journal_name_full 'Chemical Communications'
_journal_paper_doi 10.1039/b608365j
_journal_year 2006
_chemical_formula_moiety 'C38 H25 N5 Ni'
_chemical_formula_sum 'C38 H25 N5 Ni'
_chemical_formula_weight 610.34
_chemical_melting_point ?
_chemical_name_common (5-Amino-10,15,20-triphenylporphyrinato)nickel(ii)
_chemical_name_systematic
;
(5-Amino-10,15,20-triphenylporphyrinato)nickel(II)
;
_space_group_IT_number 19
_space_group_name_Hall 'P 2ac 2ab'
_space_group_name_H-M_alt 'P 21 21 21'
_symmetry_cell_setting orthorhombic
_symmetry_space_group_name_Hall 'P 2ac 2ab'
_symmetry_space_group_name_H-M 'P 21 21 21'
_atom_sites_solution_hydrogens geom
_atom_sites_solution_primary direct
_atom_sites_solution_secondary difmap
_audit_creation_method SHELXL-97
_cell_angle_alpha 90.00
_cell_angle_beta 90.00
_cell_angle_gamma 90.00
_cell_formula_units_Z 4
_cell_length_a 6.4778(2)
_cell_length_b 19.0155(6)
_cell_length_c 22.2824(7)
_cell_measurement_reflns_used 512
_cell_measurement_temperature 90(2)
_cell_measurement_theta_max 44.394
_cell_measurement_theta_min 6.575
_cell_volume 2744.72(15)
_computing_cell_refinement 'SAINT v7.12 (Bruke, 2005)'
_computing_data_collection 'Apex2 v1.0-27 (Bruker, 2005'
_computing_data_reduction SAINT
_computing_molecular_graphics 'SHELXTL 5.1, XP (Sheldrick, 1994)'
_computing_publication_material SHELXL
_computing_structure_refinement 'SHELXL-97 (Sheldrick, 1997)'
_computing_structure_solution 'SHELXS-97 (Sheldrick, 1990)'
_diffrn_ambient_temperature 90(2)
_diffrn_detector_area_resol_mean 8.3
_diffrn_measured_fraction_theta_full 0.999
_diffrn_measured_fraction_theta_max 0.999
_diffrn_measurement_device_type 'Bruker SMART APex2'
_diffrn_measurement_method \w
_diffrn_radiation_monochromator graphite
_diffrn_radiation_source 'fine-focus sealed tube'
_diffrn_radiation_type MoK\a
_diffrn_radiation_wavelength 0.71073
_diffrn_reflns_av_R_equivalents 0.0612
_diffrn_reflns_av_sigmaI/netI 0.0505
_diffrn_reflns_limit_h_max 8
_diffrn_reflns_limit_h_min -8
_diffrn_reflns_limit_k_max 24
_diffrn_reflns_limit_k_min -24
_diffrn_reflns_limit_l_max 28
_diffrn_reflns_limit_l_min -28
_diffrn_reflns_number 31404
_diffrn_reflns_theta_full 27.50
_diffrn_reflns_theta_max 27.50
_diffrn_reflns_theta_min 1.83
_diffrn_standards_number 0
_exptl_absorpt_coefficient_mu 0.746
_exptl_absorpt_correction_T_max 0.96
_exptl_absorpt_correction_T_min 0.95
_exptl_absorpt_correction_type empirical
_exptl_absorpt_process_details 'Program SADABS'
_exptl_crystal_colour black
_exptl_crystal_density_diffrn 1.477
_exptl_crystal_density_meas ?
_exptl_crystal_density_method 'not measured'
_exptl_crystal_description parallelpiped
_exptl_crystal_F_000 1264
_exptl_crystal_size_max 0.2
_exptl_crystal_size_mid 0.06
_exptl_crystal_size_min 0.05
_refine_diff_density_max 0.388
_refine_diff_density_min -0.258
_refine_diff_density_rms 0.055
_refine_ls_abs_structure_details 'Flack H D (1983), Acta Cryst. A39, 876-881'
_refine_ls_abs_structure_Flack 0.003(11)
_refine_ls_extinction_method none
_refine_ls_goodness_of_fit_ref 0.993
_refine_ls_hydrogen_treatment constr
_refine_ls_matrix_type full
_refine_ls_number_parameters 397
_refine_ls_number_reflns 6303
_refine_ls_number_restraints 0
_refine_ls_restrained_S_all 0.993
_refine_ls_R_factor_all 0.0454
_refine_ls_R_factor_gt 0.0344
_refine_ls_shift/su_max 0.000
_refine_ls_shift/su_mean 0.000
_refine_ls_structure_factor_coef Fsqd
_refine_ls_weighting_details 'calc w=1/[\s^2^(Fo^2^)+(0.0404P)^2^+0.1901P] where P=(Fo^2^+2Fc^2^)/3'
_refine_ls_weighting_scheme calc
_refine_ls_wR_factor_gt 0.0754
_refine_ls_wR_factor_ref 0.0800
_reflns_number_gt 5423
_reflns_number_total 6313
_reflns_threshold_expression >2sigma(I)
_cod_data_source_file b608365j.txt
_cod_depositor_comments
;
The following automatic conversions were performed:

'_chemical_melting_point' value 'n/d' was changed to '?' - the value
is undefined or not given.

Automatic conversion script
Id: cif_fix_values 1646 2011-03-28 12:23:43Z adriana 

The following automatic conversions were performed:

'_exptl_crystal_density_meas' value 'n/d' was changed to '?' - the
value is perceived as not measured.

Automatic conversion script
Id: cif_fix_values 3008 2015-01-20 13:52:24Z robertas 
;
_cod_original_sg_symbol_H-M P2(1)2(1)2(1)
_cod_database_code 7101481

loop_
_symmetry_equiv_pos_as_xyz
'x, y, z'
'-x+1/2, -y, z+1/2'
'-x, y+1/2, -z+1/2'
'x+1/2, -y+1/2, -z'

loop_
_atom_site_label
_atom_site_type_symbol
_atom_site_fract_x
_atom_site_fract_y
_atom_site_fract_z
_atom_site_U_iso_or_equiv
_atom_site_adp_type
_atom_site_occupancy
_atom_site_symmetry_multiplicity
_atom_site_calc_flag
_atom_site_refinement_flags
Ni Ni 0.80063(5) 0.909169(16) 0.030610(13) 0.01797(8) Uani 1 1 d .
N21 N 0.6073(3) 0.87883(10) -0.03086(9) 0.0205(4) Uani 1 1 d .
N22 N 0.6458(3) 0.85764(10) 0.09039(8) 0.0203(4) Uani 1 1 d .
N23 N 0.9934(3) 0.93956(10) 0.09177(8) 0.0191(4) Uani 1 1 d .
N24 N 0.9609(3) 0.95820(10) -0.02983(9) 0.0193(4) Uani 1 1 d .
C1 C 0.6363(4) 0.87937(13) -0.09243(10) 0.0200(5) Uani 1 1 d .
C2 C 0.4683(4) 0.84567(14) -0.12176(11) 0.0238(6) Uani 1 1 d .
H2 H 0.4557 0.8374 -0.1636 0.029 Uiso 1 1 calc R
C3 C 0.3298(4) 0.82758(13) -0.07899(11) 0.0245(5) Uani 1 1 d .
H3 H 0.1993 0.8060 -0.0852 0.029 Uiso 1 1 calc R
C4 C 0.4174(4) 0.84718(12) -0.02300(11) 0.0203(5) Uani 1 1 d .
C5 C 0.3372(4) 0.82525(11) 0.03165(11) 0.0207(5) Uani 1 1 d .
C6 C 0.4558(4) 0.82575(13) 0.08417(11) 0.0219(5) Uani 1 1 d .
C7 C 0.3989(4) 0.78947(13) 0.13721(11) 0.0263(6) Uani 1 1 d .
H7 H 0.2766 0.7629 0.1434 0.032 Uiso 1 1 calc R
C8 C 0.5527(4) 0.80005(13) 0.17742(11) 0.0248(6) Uani 1 1 d .
H8 H 0.5586 0.7823 0.2172 0.030 Uiso 1 1 calc R
C9 C 0.7036(4) 0.84275(12) 0.14885(10) 0.0213(5) Uani 1 1 d .
C10 C 0.8812(4) 0.86758(12) 0.17740(10) 0.0202(5) Uani 1 1 d .
C11 C 1.0155(4) 0.91322(14) 0.15012(10) 0.0207(5) Uani 1 1 d .
C12 C 1.1905(4) 0.94472(12) 0.17870(10) 0.0235(5) Uani 1 1 d .
H12 H 1.2404 0.9345 0.2178 0.028 Uiso 1 1 calc R
C13 C 1.2714(4) 0.99150(13) 0.14000(10) 0.0228(5) Uani 1 1 d .
H13 H 1.3869 1.0212 0.1470 0.027 Uiso 1 1 calc R
C14 C 1.1495(4) 0.98799(12) 0.08587(10) 0.0193(5) Uani 1 1 d .
C15 C 1.1970(4) 1.02548(12) 0.03423(10) 0.0206(5) Uani 1 1 d .
C16 C 1.1122(4) 1.00777(12) -0.02102(10) 0.0197(5) Uani 1 1 d .
C17 C 1.1837(4) 1.03515(13) -0.07735(10) 0.0237(5) Uani 1 1 d .
H17 H 1.2823 1.0716 -0.0830 0.028 Uiso 1 1 calc R
C18 C 1.0847(4) 0.99949(13) -0.12052(11) 0.0244(6) Uani 1 1 d .
H18 H 1.1044 1.0046 -0.1625 0.029 Uiso 1 1 calc R
C19 C 0.9441(4) 0.95248(13) -0.09181(10) 0.0198(5) Uani 1 1 d .
C20 C 0.7994(4) 0.91239(13) -0.12210(9) 0.0205(4) Uani 1 1 d .
N1 N 0.1459(3) 0.79562(11) 0.03266(10) 0.0266(5) Uani 1 1 d .
H1A H 0.0758 0.7907 -0.0009 0.032 Uiso 1 1 calc R
H1B H 0.0924 0.7814 0.0669 0.032 Uiso 1 1 calc R
C101 C 0.9111(4) 0.84909(13) 0.24241(10) 0.0209(5) Uani 1 1 d .
C102 C 1.0380(5) 0.79493(15) 0.26077(12) 0.0358(7) Uani 1 1 d .
H102 H 1.1083 0.7674 0.2317 0.043 Uiso 1 1 calc R
C103 C 1.0642(5) 0.78018(16) 0.32169(12) 0.0373(7) Uani 1 1 d .
H103 H 1.1534 0.7431 0.3338 0.045 Uiso 1 1 calc R
C104 C 0.9620(4) 0.81883(14) 0.36381(11) 0.0261(6) Uani 1 1 d .
H104 H 0.9796 0.8086 0.4052 0.031 Uiso 1 1 calc R
C105 C 0.8341(5) 0.87230(15) 0.34639(11) 0.0335(7) Uani 1 1 d .
H105 H 0.7631 0.8993 0.3757 0.040 Uiso 1 1 calc R
C106 C 0.8079(5) 0.88716(14) 0.28589(11) 0.0322(6) Uani 1 1 d .
H106 H 0.7177 0.9241 0.2742 0.039 Uiso 1 1 calc R
C151 C 1.3521(3) 1.08350(12) 0.03728(9) 0.0201(5) Uani 1 1 d .
C152 C 1.3004(4) 1.14758(12) 0.06390(10) 0.0233(5) Uani 1 1 d .
H152 H 1.1679 1.1532 0.0815 0.028 Uiso 1 1 calc R
C153 C 1.4386(4) 1.20291(13) 0.06512(11) 0.0266(6) Uani 1 1 d .
H153 H 1.3996 1.2464 0.0828 0.032 Uiso 1 1 calc R
C154 C 1.6344(4) 1.19509(13) 0.04060(10) 0.0260(6) Uani 1 1 d .
H154 H 1.7294 1.2331 0.0414 0.031 Uiso 1 1 calc R
C155 C 1.6901(4) 1.13130(13) 0.01496(9) 0.0241(5) Uani 1 1 d .
H155 H 1.8244 1.1255 -0.0015 0.029 Uiso 1 1 calc R
C156 C 1.5506(4) 1.07617(13) 0.01330(10) 0.0217(5) Uani 1 1 d .
H156 H 1.5902 1.0328 -0.0044 0.026 Uiso 1 1 calc R
C201 C 0.8121(4) 0.90644(13) -0.18875(9) 0.0216(5) Uani 1 1 d .
C202 C 0.9827(4) 0.87462(14) -0.21467(10) 0.0236(5) Uani 1 1 d .
H202 H 1.0921 0.8584 -0.1898 0.028 Uiso 1 1 calc R
C203 C 0.9962(4) 0.86605(14) -0.27660(11) 0.0262(6) Uani 1 1 d .
H203 H 1.1138 0.8440 -0.2938 0.031 Uiso 1 1 calc R
C204 C 0.8386(5) 0.88960(13) -0.31296(11) 0.0282(6) Uani 1 1 d .
H204 H 0.8473 0.8838 -0.3552 0.034 Uiso 1 1 calc R
C205 C 0.6693(5) 0.92140(14) -0.28802(11) 0.0302(6) Uani 1 1 d .
H205 H 0.5608 0.9375 -0.3132 0.036 Uiso 1 1 calc R
C206 C 0.6541(4) 0.93048(13) -0.22627(11) 0.0267(6) Uani 1 1 d .
H206 H 0.5365 0.9530 -0.2096 0.032 Uiso 1 1 calc R

loop_
_atom_site_aniso_label
_atom_site_aniso_U_11
_atom_site_aniso_U_22
_atom_site_aniso_U_33
_atom_site_aniso_U_23
_atom_site_aniso_U_13
_atom_site_aniso_U_12
Ni 0.01899(14) 0.02042(14) 0.01449(13) -0.00042(13) 0.00028(13) -0.00112(14)
N21 0.0202(10) 0.0217(9) 0.0194(9) 0.0009(9) -0.0007(10) -0.0020(8)
N22 0.0218(11) 0.0228(10) 0.0161(9) -0.0017(8) 0.0006(8) -0.0005(9)
N23 0.0234(11) 0.0204(10) 0.0135(9) 0.0007(8) 0.0009(8) 0.0000(9)
N24 0.0218(10) 0.0211(10) 0.0149(9) 0.0003(9) 0.0002(9) -0.0010(8)
C1 0.0186(12) 0.0229(12) 0.0184(11) -0.0023(10) -0.0025(9) 0.0020(10)
C2 0.0221(13) 0.0289(14) 0.0204(12) 0.0001(11) -0.0046(10) 0.0005(11)
C3 0.0211(14) 0.0296(13) 0.0227(12) 0.0004(10) -0.0020(11) -0.0012(11)
C4 0.0160(12) 0.0211(11) 0.0239(13) 0.0009(10) -0.0024(10) 0.0014(10)
C5 0.0194(12) 0.0183(11) 0.0245(11) -0.0027(10) 0.0022(12) 0.0007(9)
C6 0.0233(13) 0.0201(12) 0.0222(12) -0.0023(10) 0.0039(11) 0.0007(10)
C7 0.0277(15) 0.0258(14) 0.0253(13) -0.0009(11) 0.0047(11) -0.0061(12)
C8 0.0288(14) 0.0260(13) 0.0196(12) 0.0017(10) 0.0031(11) -0.0048(11)
C9 0.0249(12) 0.0206(11) 0.0185(11) 0.0005(9) 0.0024(11) 0.0012(12)
C10 0.0252(13) 0.0206(12) 0.0149(11) -0.0007(10) 0.0024(10) 0.0030(11)
C11 0.0230(12) 0.0225(12) 0.0166(11) -0.0021(11) 0.0002(9) 0.0014(12)
C12 0.0261(13) 0.0276(13) 0.0169(11) 0.0000(9) -0.0022(12) -0.0002(12)
C13 0.0261(14) 0.0227(12) 0.0196(11) -0.0028(9) -0.0006(10) -0.0039(11)
C14 0.0197(13) 0.0200(11) 0.0183(11) -0.0024(9) 0.0021(10) 0.0005(10)
C15 0.0216(11) 0.0219(11) 0.0183(10) -0.0022(10) 0.0020(13) -0.0012(11)
C16 0.0217(12) 0.0203(11) 0.0173(12) -0.0001(9) 0.0022(10) 0.0024(10)
C17 0.0264(14) 0.0247(12) 0.0199(11) 0.0031(10) -0.0009(12) -0.0037(12)
C18 0.0293(15) 0.0269(13) 0.0170(12) 0.0037(10) 0.0001(11) -0.0010(12)
C19 0.0200(12) 0.0226(12) 0.0169(11) 0.0008(10) -0.0009(10) 0.0017(10)
C20 0.0220(11) 0.0227(11) 0.0166(10) 0.0004(10) -0.0014(10) 0.0005(13)
N1 0.0236(11) 0.0317(11) 0.0245(10) -0.0019(10) 0.0024(10) -0.0066(9)
C101 0.0235(13) 0.0224(12) 0.0170(11) -0.0010(10) 0.0018(10) -0.0042(11)
C102 0.0453(18) 0.0404(17) 0.0215(13) 0.0008(12) 0.0076(12) 0.0176(15)
C103 0.050(2) 0.0393(17) 0.0225(13) 0.0073(12) 0.0034(13) 0.0196(15)
C104 0.0317(15) 0.0303(14) 0.0163(12) 0.0031(11) 0.0007(11) -0.0031(12)
C105 0.048(2) 0.0329(14) 0.0197(12) -0.0039(11) 0.0048(13) 0.0103(14)
C106 0.0442(17) 0.0306(14) 0.0219(12) 0.0007(10) 0.0010(14) 0.0136(14)
C151 0.0226(12) 0.0240(12) 0.0136(10) 0.0023(10) -0.0037(9) -0.0015(10)
C152 0.0236(12) 0.0275(12) 0.0188(11) 0.0006(9) -0.0009(11) 0.0043(12)
C153 0.0352(16) 0.0205(13) 0.0240(13) -0.0006(10) -0.0029(11) 0.0022(12)
C154 0.0309(14) 0.0288(13) 0.0183(12) 0.0073(10) -0.0055(10) -0.0088(11)
C155 0.0236(13) 0.0347(13) 0.0140(10) 0.0032(9) -0.0005(11) -0.0015(12)
C156 0.0250(13) 0.0230(13) 0.0171(11) 0.0006(9) -0.0005(9) 0.0013(10)
C201 0.0258(12) 0.0223(11) 0.0168(10) 0.0013(10) -0.0015(10) -0.0029(13)
C202 0.0227(14) 0.0291(14) 0.0189(12) 0.0021(11) -0.0018(10) -0.0021(11)
C203 0.0304(15) 0.0300(14) 0.0182(12) -0.0008(11) 0.0037(11) -0.0010(12)
C204 0.0382(17) 0.0302(14) 0.0160(11) -0.0011(10) 0.0002(11) -0.0069(12)
C205 0.0358(16) 0.0327(15) 0.0221(12) 0.0044(11) -0.0097(12) 0.0000(13)
C206 0.0235(14) 0.0291(13) 0.0275(13) 0.0007(10) -0.0042(11) 0.0044(11)

loop_
_atom_type_symbol
_atom_type_description
_atom_type_scat_dispersion_real
_atom_type_scat_dispersion_imag
_atom_type_scat_source
C C 0.0033 0.0016 'International Tables Vol C Tables 4.2.6.8 and 6.1.1.4'
H H 0.0000 0.0000 'International Tables Vol C Tables 4.2.6.8 and 6.1.1.4'
N N 0.0061 0.0033 'International Tables Vol C Tables 4.2.6.8 and 6.1.1.4'
Ni Ni 0.3393 1.1124 'International Tables Vol C Tables 4.2.6.8 and 6.1.1.4'

loop_
_geom_angle_atom_site_label_1
_geom_angle_atom_site_label_2
_geom_angle_atom_site_label_3
_geom_angle
N22 Ni N23 90.05(8)
N22 Ni N24 178.21(9)
N23 Ni N24 90.01(8)
N22 Ni N21 90.05(8)
N23 Ni N21 179.89(9)
N24 Ni N21 89.90(8)
C4 N21 C1 104.5(2)
C4 N21 Ni 127.88(17)
C1 N21 Ni 127.49(16)
C6 N22 C9 104.2(2)
C6 N22 Ni 128.06(16)
C9 N22 Ni 127.68(17)
C14 N23 C11 104.67(19)
C14 N23 Ni 127.39(15)
C11 N23 Ni 127.77(16)
C16 N24 C19 104.56(19)
C16 N24 Ni 127.77(16)
C19 N24 Ni 127.64(16)
N21 C1 C20 125.1(2)
N21 C1 C2 110.4(2)
C20 C1 C2 124.4(2)
C3 C2 C1 107.3(2)
C3 C2 H2 126.3
C1 C2 H2 126.3
C2 C3 C4 106.7(2)
C2 C3 H3 126.7
C4 C3 H3 126.7
N21 C4 C5 125.2(2)
N21 C4 C3 111.0(2)
C5 C4 C3 122.8(2)
N1 C5 C4 118.7(2)
N1 C5 C6 119.2(2)
C4 C5 C6 121.7(2)
N22 C6 C5 125.2(2)
N22 C6 C7 111.2(2)
C5 C6 C7 123.4(2)
C8 C7 C6 106.7(2)
C8 C7 H7 126.6
C6 C7 H7 126.6
C7 C8 C9 107.1(2)
C7 C8 H8 126.4
C9 C8 H8 126.4
N22 C9 C10 125.6(2)
N22 C9 C8 110.6(2)
C10 C9 C8 123.7(2)
C11 C10 C9 122.3(2)
C11 C10 C101 119.6(2)
C9 C10 C101 117.8(2)
C10 C11 N23 125.0(2)
C10 C11 C12 124.8(2)
N23 C11 C12 110.1(2)
C13 C12 C11 107.5(2)
C13 C12 H12 126.3
C11 C12 H12 126.3
C12 C13 C14 107.0(2)
C12 C13 H13 126.5
C14 C13 H13 126.5
N23 C14 C15 125.9(2)
N23 C14 C13 110.7(2)
C15 C14 C13 123.2(2)
C14 C15 C16 121.5(2)
C14 C15 C151 119.4(2)
C16 C15 C151 119.0(2)
N24 C16 C15 125.1(2)
N24 C16 C17 110.7(2)
C15 C16 C17 124.0(2)
C18 C17 C16 106.8(2)
C18 C17 H17 126.6
C16 C17 H17 126.6
C17 C18 C19 107.5(2)
C17 C18 H18 126.3
C19 C18 H18 126.3
C20 C19 N24 125.5(2)
C20 C19 C18 123.9(2)
N24 C19 C18 110.3(2)
C19 C20 C1 122.0(2)
C19 C20 C201 119.4(2)
C1 C20 C201 118.6(2)
C5 N1 H1A 120.0
C5 N1 H1B 120.0
H1A N1 H1B 120.0
C102 C101 C106 118.1(2)
C102 C101 C10 122.5(2)
C106 C101 C10 119.4(2)
C101 C102 C103 120.7(3)
C101 C102 H102 119.6
C103 C102 H102 119.6
C104 C103 C102 120.1(3)
C104 C103 H103 119.9
C102 C103 H103 119.9
C103 C104 C105 120.0(2)
C103 C104 H104 120.0
C105 C104 H104 120.0
C104 C105 C106 120.1(3)
C104 C105 H105 120.0
C106 C105 H105 120.0
C101 C106 C105 121.0(3)
C101 C106 H106 119.5
C105 C106 H106 119.5
C152 C151 C156 118.0(2)
C152 C151 C15 120.2(2)
C156 C151 C15 121.8(2)
C153 C152 C151 121.2(3)
C153 C152 H152 119.4
C151 C152 H152 119.4
C152 C153 C154 120.2(2)
C152 C153 H153 119.9
C154 C153 H153 119.9
C153 C154 C155 119.5(2)
C153 C154 H154 120.2
C155 C154 H154 120.2
C156 C155 C154 120.2(2)
C156 C155 H155 119.9
C154 C155 H155 119.9
C155 C156 C151 120.9(2)
C155 C156 H156 119.5
C151 C156 H156 119.5
C202 C201 C206 118.5(2)
C202 C201 C20 119.5(2)
C206 C201 C20 122.0(2)
C201 C202 C203 120.9(2)
C201 C202 H202 119.5
C203 C202 H202 119.5
C204 C203 C202 119.9(2)
C204 C203 H203 120.1
C202 C203 H203 120.1
C205 C204 C203 119.9(2)
C205 C204 H204 120.1
C203 C204 H204 120.1
C204 C205 C206 120.8(2)
C204 C205 H205 119.6
C206 C205 H205 119.6
C205 C206 C201 120.0(2)
C205 C206 H206 120.0
C201 C206 H206 120.0

loop_
_geom_bond_atom_site_label_1
_geom_bond_atom_site_label_2
_geom_bond_distance
Ni N22 1.9342(19)
Ni N23 1.937(2)
Ni N24 1.939(2)
Ni N21 1.944(2)
N21 C4 1.381(3)
N21 C1 1.385(3)
N22 C6 1.379(3)
N22 C9 1.385(3)
N23 C14 1.374(3)
N23 C11 1.401(3)
N24 C16 1.374(3)
N24 C19 1.390(3)
C1 C20 1.396(3)
C1 C2 1.422(3)
C2 C3 1.353(3)
C2 H2 0.9500
C3 C4 1.420(3)
C3 H3 0.9500
C4 C5 1.388(3)
C5 N1 1.361(3)
C5 C6 1.400(3)
C6 C7 1.417(3)
C7 C8 1.355(4)
C7 H7 0.9500
C8 C9 1.421(4)
C8 H8 0.9500
C9 C10 1.397(4)
C10 C11 1.371(3)
C10 C101 1.503(3)
C11 C12 1.432(3)
C12 C13 1.345(3)
C12 H12 0.9500
C13 C14 1.443(3)
C13 H13 0.9500
C14 C15 1.388(3)
C15 C16 1.390(3)
C15 C151 1.494(3)
C16 C17 1.436(3)
C17 C18 1.340(3)
C17 H17 0.9500
C18 C19 1.427(3)
C18 H18 0.9500
C19 C20 1.384(3)
C20 C201 1.492(3)
N1 H1A 0.8800
N1 H1B 0.8800
C101 C102 1.380(4)
C101 C106 1.382(3)
C102 C103 1.396(4)
C102 H102 0.9500
C103 C104 1.364(4)
C103 H103 0.9500
C104 C105 1.368(4)
C104 H104 0.9500
C105 C106 1.388(3)
C105 H105 0.9500
C106 H106 0.9500
C151 C152 1.396(3)
C151 C156 1.400(3)
C152 C153 1.382(4)
C152 H152 0.9500
C153 C154 1.389(4)
C153 H153 0.9500
C154 C155 1.389(4)
C154 H154 0.9500
C155 C156 1.385(3)
C155 H155 0.9500
C156 H156 0.9500
C201 C202 1.386(3)
C201 C206 1.398(3)
C202 C203 1.392(3)
C202 H202 0.9500
C203 C204 1.378(4)
C203 H203 0.9500
C204 C205 1.370(4)
C204 H204 0.9500
C205 C206 1.390(3)
C205 H205 0.9500
C206 H206 0.9500

loop_
_geom_torsion_atom_site_label_1
_geom_torsion_atom_site_label_2
_geom_torsion_atom_site_label_3
_geom_torsion_atom_site_label_4
_geom_torsion
N22 Ni N21 C4 12.4(2)
N24 Ni N21 C4 -169.4(2)
N22 Ni N21 C1 -162.3(2)
N24 Ni N21 C1 15.9(2)
N23 Ni N22 C6 170.6(2)
N21 Ni N22 C6 -9.3(2)
N23 Ni N22 C9 -11.3(2)
N21 Ni N22 C9 168.7(2)
N22 Ni N23 C14 -171.9(2)
N24 Ni N23 C14 9.9(2)
N22 Ni N23 C11 13.7(2)
N24 Ni N23 C11 -164.5(2)
N23 Ni N24 C16 -14.5(2)
N21 Ni N24 C16 165.5(2)
N23 Ni N24 C19 167.5(2)
N21 Ni N24 C19 -12.5(2)
C4 N21 C1 C20 173.6(2)
Ni N21 C1 C20 -10.7(4)
C4 N21 C1 C2 -2.3(3)
Ni N21 C1 C2 173.40(16)
N21 C1 C2 C3 3.3(3)
C20 C1 C2 C3 -172.7(2)
C1 C2 C3 C4 -2.7(3)
C1 N21 C4 C5 169.5(2)
Ni N21 C4 C5 -6.2(3)
C1 N21 C4 C3 0.6(3)
Ni N21 C4 C3 -175.11(16)
C2 C3 C4 N21 1.4(3)
C2 C3 C4 C5 -167.8(2)
N21 C4 C5 N1 179.1(2)
C3 C4 C5 N1 -13.2(3)
N21 C4 C5 C6 -8.0(4)
C3 C4 C5 C6 159.7(2)
C9 N22 C6 C5 -178.6(2)
Ni N22 C6 C5 -0.2(3)
C9 N22 C6 C7 -2.0(3)
Ni N22 C6 C7 176.43(17)
N1 C5 C6 N22 -175.8(2)
C4 C5 C6 N22 11.3(4)
N1 C5 C6 C7 7.9(4)
C4 C5 C6 C7 -164.9(2)
N22 C6 C7 C8 1.3(3)
C5 C6 C7 C8 178.0(2)
C6 C7 C8 C9 -0.1(3)
C6 N22 C9 C10 -176.1(2)
Ni N22 C9 C10 5.5(3)
C6 N22 C9 C8 1.9(3)
Ni N22 C9 C8 -176.48(17)
C7 C8 C9 N22 -1.2(3)
C7 C8 C9 C10 176.8(2)
N22 C9 C10 C11 3.0(4)
C8 C9 C10 C11 -174.7(2)
N22 C9 C10 C101 176.4(2)
C8 C9 C10 C101 -1.3(4)
C9 C10 C11 N23 -0.5(4)
C101 C10 C11 N23 -173.8(2)
C9 C10 C11 C12 174.8(2)
C101 C10 C11 C12 1.5(4)
C14 N23 C11 C10 174.1(2)
Ni N23 C11 C10 -10.5(4)
C14 N23 C11 C12 -1.8(3)
Ni N23 C11 C12 173.64(17)
C10 C11 C12 C13 -173.7(2)
N23 C11 C12 C13 2.2(3)
C11 C12 C13 C14 -1.6(3)
C11 N23 C14 C15 176.4(2)
Ni N23 C14 C15 0.9(3)
C11 N23 C14 C13 0.8(3)
Ni N23 C14 C13 -174.65(16)
C12 C13 C14 N23 0.5(3)
C12 C13 C14 C15 -175.2(2)
N23 C14 C15 C16 -12.2(4)
C13 C14 C15 C16 162.9(2)
N23 C14 C15 C151 171.5(2)
C13 C14 C15 C151 -13.5(3)
C19 N24 C16 C15 -172.9(2)
Ni N24 C16 C15 8.7(3)
C19 N24 C16 C17 2.5(3)
Ni N24 C16 C17 -175.91(16)
C14 C15 C16 N24 7.2(4)
C151 C15 C16 N24 -176.5(2)
C14 C15 C16 C17 -167.6(2)
C151 C15 C16 C17 8.8(4)
N24 C16 C17 C18 -3.5(3)
C15 C16 C17 C18 172.0(2)
C16 C17 C18 C19 2.9(3)
C16 N24 C19 C20 -174.8(2)
Ni N24 C19 C20 3.5(4)
C16 N24 C19 C18 -0.7(3)
Ni N24 C19 C18 177.71(16)
C17 C18 C19 C20 172.8(2)
C17 C18 C19 N24 -1.5(3)
N24 C19 C20 C1 7.9(4)
C18 C19 C20 C1 -165.5(2)
N24 C19 C20 C201 -174.6(2)
C18 C19 C20 C201 11.9(4)
N21 C1 C20 C19 -4.2(4)
C2 C1 C20 C19 171.1(2)
N21 C1 C20 C201 178.3(2)
C2 C1 C20 C201 -6.3(4)
C11 C10 C101 C102 -86.9(3)
C9 C10 C101 C102 99.5(3)
C11 C10 C101 C106 93.3(3)
C9 C10 C101 C106 -80.2(3)
C106 C101 C102 C103 -1.3(4)
C10 C101 C102 C103 179.0(3)
C101 C102 C103 C104 0.8(5)
C102 C103 C104 C105 -0.2(5)
C103 C104 C105 C106 0.1(5)
C102 C101 C106 C105 1.2(4)
C10 C101 C106 C105 -179.0(3)
C104 C105 C106 C101 -0.7(5)
C14 C15 C151 C152 -74.3(3)
C16 C15 C151 C152 109.2(3)
C14 C15 C151 C156 106.5(3)
C16 C15 C151 C156 -69.9(3)
C156 C151 C152 C153 1.8(3)
C15 C151 C152 C153 -177.4(2)
C151 C152 C153 C154 -1.2(4)
C152 C153 C154 C155 -0.1(4)
C153 C154 C155 C156 0.7(3)
C154 C155 C156 C151 -0.1(3)
C152 C151 C156 C155 -1.2(3)
C15 C151 C156 C155 178.0(2)
C19 C20 C201 C202 63.6(3)
C1 C20 C201 C202 -118.9(3)
C19 C20 C201 C206 -118.0(3)
C1 C20 C201 C206 59.5(3)
C206 C201 C202 C203 -0.7(4)
C20 C201 C202 C203 177.8(2)
C201 C202 C203 C204 0.2(4)
C202 C203 C204 C205 0.0(4)
C203 C204 C205 C206 0.1(4)
C204 C205 C206 C201 -0.6(4)
C202 C201 C206 C205 0.8(4)
C20 C201 C206 C205 -177.6(2)
